data_2312829
loop_
_publ_author_name
'Hakimov, Muminjon'
'Ortikov, Ilkhomjon'
'Sattarov, Tulkinjon'
'Tashkhodjaev, Bakhodir'
'Tojiboev, Akmaljon'

_publ_section_title
;
 Synthesis, crystal structure and Hirshfeld surface analysis of a propyl
 4-{[1-(2-methyl-4-nitro-phen-yl)-1<i>H</i>-1,2,3-triazol-4-yl]meth-oxy}benzoate
 copper(II) chloride complex.
;
_journal_coeditor_code EJ2010
_journal_issue 'Pt 4'
_journal_name_full 'Acta crystallographica. Section E, Crystallographic communications'
_journal_page_first 271
_journal_page_last 274
_journal_paper_doi 10.1107/S2056989025001732
_journal_volume 81
_journal_year 2025
_chemical_formula_iupac '[Cu Cl2 (C20 H20 N4 O5)2]'
_chemical_formula_moiety 'C40 H40 Cl2 Cu N8 O10'
_chemical_formula_sum 'C40 H40 Cl2 Cu N8 O10'
_chemical_formula_weight 927.24
_chemical_name_systematic
;Dichloridobis(propyl
4-{[1-(2-methyl-4-nitrophenyl)-1<i>H</i>-1,2,3-triazol-4-yl]methoxy}benzoate)copper(II)
;
_space_group_crystal_system monoclinic
_space_group_IT_number 14
_space_group_name_Hall '-P 2ybc'
_space_group_name_H-M_alt 'P 1 21/c 1'
_atom_sites_solution_hydrogens geom
_atom_sites_solution_primary iterative
_audit_creation_method
;
Olex2 1.5-alpha
(compiled 2024.11.02 svn.r19aeb66f for OlexSys, GUI svn.r7078)
;
_cell_angle_alpha 90
_cell_angle_beta 92.984(2)
_cell_angle_gamma 90
_cell_formula_units_Z 2
_cell_length_a 15.8765(4)
_cell_length_b 16.2381(3)
_cell_length_c 8.0187(2)
_cell_measurement_reflns_used 6038
_cell_measurement_temperature 295
_cell_measurement_theta_max 71.1880
_cell_measurement_theta_min 2.8070
_cell_volume 2064.45(8)
_computing_cell_refinement
;
CrysAlisPro 1.171.40.84a (Rigaku OD, 2020)
;
_computing_data_collection
;
CrysAlisPro 1.171.40.84a (Rigaku OD, 2020)
;
_computing_data_reduction
;
CrysAlisPro 1.171.40.84a (Rigaku OD, 2020)
;
_computing_molecular_graphics
;
Olex2 1.5-alpha (Dolomanov <i>et al.</i>,  2009)
;
_computing_publication_material
;
publCIF (Westrip, 2010)
;
_computing_structure_refinement
;
<i>SHELXL2019/3</i> (Sheldrick, 2015)
;
_computing_structure_solution
;
<i>olex2.solve</i> 1.5-alpha (Bourhis <i>et al.</i>,  2015)
;
_diffrn_ambient_temperature 295
_diffrn_detector_area_resol_mean 10.000
_diffrn_measured_fraction_theta_full 0.999
_diffrn_measured_fraction_theta_max 0.990
_diffrn_measurement_device_type 'XtaLAB Synergy, Single source at home/near, HyPix3000'
_diffrn_measurement_method scan
_diffrn_radiation_type CuK\a
_diffrn_radiation_wavelength 1.54184
_diffrn_reflns_av_R_equivalents 0.0337
_diffrn_reflns_av_unetI/netI 0.0369
_diffrn_reflns_limit_h_max 19
_diffrn_reflns_limit_h_min -18
_diffrn_reflns_limit_k_max 16
_diffrn_reflns_limit_k_min -19
_diffrn_reflns_limit_l_max 9
_diffrn_reflns_limit_l_min -9
_diffrn_reflns_number 11763
_diffrn_reflns_theta_full 67.684
_diffrn_reflns_theta_max 71.457
_diffrn_reflns_theta_min 2.787
_exptl_absorpt_coefficient_mu 2.518
_exptl_absorpt_correction_T_max 1.00000
_exptl_absorpt_correction_T_min 0.61702
_exptl_absorpt_correction_type multi-scan
_exptl_absorpt_process_details
;
(CrysAlisPro; Rigaku OD, 2020)
;
_exptl_crystal_colour 'metallic pinkish pink'
_exptl_crystal_density_diffrn 1.492
_exptl_crystal_description prism
_exptl_crystal_F_000 958
_exptl_crystal_size_max 0.4
_exptl_crystal_size_mid 0.2
_exptl_crystal_size_min 0.1
_refine_diff_density_max 1.108
_refine_diff_density_min -0.728
_refine_ls_extinction_method none
_refine_ls_goodness_of_fit_ref 1.075
_refine_ls_hydrogen_treatment constr
_refine_ls_matrix_type full
_refine_ls_number_parameters 279
_refine_ls_number_reflns 3975
_refine_ls_number_restraints 0
_refine_ls_restrained_S_all 1.075
_refine_ls_R_factor_all 0.0659
_refine_ls_R_factor_gt 0.0583
_refine_ls_shift/su_max 0.000
_refine_ls_shift/su_mean 0.000
_refine_ls_structure_factor_coef Fsqd
_refine_ls_weighting_details 'w=1/[\s^2^(Fo^2^)+(0.0806P)^2^+2.7811P] where P=(Fo^2^+2Fc^2^)/3'
_refine_ls_weighting_scheme calc
_refine_ls_wR_factor_gt 0.1652
_refine_ls_wR_factor_ref 0.1706
_reflns_number_gt 3315
_reflns_number_total 3975
_reflns_threshold_expression 'I > 2\s(I)'
_cod_data_source_file ej2010.cif
_cod_data_source_block I
_cod_database_code 2312829
_shelx_space_group_comment
;
The symmetry employed for this shelxl refinement is uniquely defined
by the following loop, which should always be used as a source of
symmetry information in preference to the above space-group names.
They are only intended as comments.
;
_shelx_estimated_absorpt_t_min 0.432
_shelx_estimated_absorpt_t_max 0.787

loop_
_space_group_symop_operation_xyz
'x, y, z'
'-x, y+1/2, -z+1/2'
'-x, -y, -z'
'x, -y-1/2, z-1/2'

loop_
_atom_site_type_symbol
_atom_site_label
_atom_site_fract_x
_atom_site_fract_y
_atom_site_fract_z
_atom_site_U_iso_or_equiv
_atom_site_adp_type
_atom_site_calc_flag
_atom_site_occupancy
_atom_site_disorder_assembly
_atom_site_disorder_group
Cu Cu 0.500000 1.000000 0.500000 0.0332(2) Uani d 1 . .
Cl Cl 0.47301(8) 0.90207(6) 0.68768(12) 0.0572(3) Uani d 1 . .
N N14 0.51141(17) 0.91436(16) 0.3218(3) 0.0326(6) Uani d 1 . .
N N13 0.58540(18) 0.90064(16) 0.2623(3) 0.0356(6) Uani d 1 . .
N N12 0.57226(17) 0.84290(16) 0.1438(3) 0.0335(6) Uani d 1 . .
C C16 0.4907(2) 0.8206(2) 0.1295(4) 0.0388(7) Uani d 1 . .
H H16 0.466154 0.781814 0.056789 0.047 Uiso calc 1 . .
C C15 0.4514(2) 0.86703(19) 0.2442(4) 0.0357(7) Uani d 1 . .
C C11 0.3628(2) 0.86819(19) 0.2929(5) 0.0406(8) Uani d 1 . .
H H11A 0.356711 0.904300 0.387925 0.049 Uiso calc 1 . .
H H11B 0.325842 0.887620 0.201033 0.049 Uiso calc 1 . .
O O10 0.34212(16) 0.78556(14) 0.3351(4) 0.0475(6) Uani d 1 . .
C C5 0.2652(2) 0.7721(2) 0.3977(4) 0.0373(7) Uani d 1 . .
C C6 0.2435(2) 0.6895(2) 0.4118(5) 0.0430(8) Uani d 1 . .
H H6 0.279257 0.648799 0.375015 0.052 Uiso calc 1 . .
C C7 0.1692(2) 0.6684(2) 0.4801(5) 0.0430(8) Uani d 1 . .
H H7 0.155728 0.613122 0.492948 0.052 Uiso calc 1 . .
C C2 0.1138(2) 0.7287(2) 0.5304(4) 0.0374(7) Uani d 1 . .
C C3 0.1353(2) 0.8107(2) 0.5119(5) 0.0444(8) Uani d 1 . .
H H3 0.098309 0.851467 0.544037 0.053 Uiso calc 1 . .
C C4 0.2108(2) 0.8329(2) 0.4463(5) 0.0450(8) Uani d 1 . .
H H4 0.224769 0.888164 0.435060 0.054 Uiso calc 1 . .
C C1 0.0341(2) 0.7081(2) 0.6095(5) 0.0417(8) Uani d 1 . .
O O9 0.02717(16) 0.62677(16) 0.6325(3) 0.0488(6) Uani d 1 . .
C C27 -0.0424(2) 0.5987(2) 0.7267(5) 0.0469(9) Uani d 1 . .
H H27A -0.095493 0.618928 0.677040 0.056 Uiso calc 1 . .
H H27B -0.036330 0.618210 0.841093 0.056 Uiso calc 1 . .
C C28 -0.0399(3) 0.5062(2) 0.7216(6) 0.0589(11) Uani d 1 . .
H H28A -0.051299 0.488279 0.607285 0.071 Uiso calc 1 . .
H H28B -0.084449 0.484809 0.787746 0.071 Uiso calc 1 . .
C C29 0.0439(4) 0.4699(3) 0.7865(7) 0.0789(16) Uani d 1 . .
H H29A 0.087621 0.486837 0.715733 0.118 Uiso calc 1 . .
H H29B 0.040059 0.410879 0.786445 0.118 Uiso calc 1 . .
H H29C 0.056727 0.488996 0.898212 0.118 Uiso calc 1 . .
C C17 0.6440(2) 0.8097(2) 0.0661(4) 0.0342(7) Uani d 1 . .
C C22 0.6531(2) 0.7246(2) 0.0682(4) 0.0358(7) Uani d 1 . .
H H22 0.613273 0.690744 0.114771 0.043 Uiso calc 1 . .
C C21 0.7238(2) 0.6921(2) -0.0018(4) 0.0380(7) Uani d 1 . .
C C20 0.7843(2) 0.7405(2) -0.0689(5) 0.0465(8) Uani d 1 . .
H H20 0.831569 0.717168 -0.113705 0.056 Uiso calc 1 . .
C C19 0.7731(2) 0.8247(2) -0.0681(5) 0.0467(9) Uani d 1 . .
H H19 0.813681 0.857969 -0.113702 0.056 Uiso calc 1 . .
C C18 0.7032(2) 0.8617(2) -0.0014(4) 0.0393(8) Uani d 1 . .
C C26 0.6933(3) 0.9537(2) -0.0065(5) 0.0553(10) Uani d 1 . .
H H26A 0.636487 0.967348 -0.043287 0.083 Uiso calc 1 . .
H H26B 0.731712 0.976626 -0.082638 0.083 Uiso calc 1 . .
H H26C 0.705328 0.975968 0.103051 0.083 Uiso calc 1 . .
N N23 0.7348(2) 0.60191(19) 0.0011(4) 0.0469(8) Uani d 1 . .
O O25 0.6897(2) 0.56138(16) 0.0887(4) 0.0610(8) Uani d 1 . .
O O24 0.7876(2) 0.5722(2) -0.0855(5) 0.0753(10) Uani d 1 . .
O O8 -0.01809(19) 0.75633(18) 0.6508(5) 0.0674(9) Uani d 1 . .

loop_
_atom_site_aniso_label
_atom_site_aniso_U_11
_atom_site_aniso_U_22
_atom_site_aniso_U_33
_atom_site_aniso_U_12
_atom_site_aniso_U_13
_atom_site_aniso_U_23
Cu 0.0392(4) 0.0267(3) 0.0345(4) -0.0014(3) 0.0092(3) -0.0058(3)
Cl 0.0881(8) 0.0353(5) 0.0505(5) 0.0033(4) 0.0254(5) 0.0041(4)
N14 0.0386(14) 0.0267(13) 0.0330(13) -0.0035(11) 0.0078(11) -0.0039(10)
N13 0.0396(15) 0.0324(14) 0.0351(14) -0.0030(12) 0.0053(11) -0.0094(11)
N12 0.0409(15) 0.0262(12) 0.0339(14) -0.0016(11) 0.0074(11) -0.0061(10)
C16 0.0420(18) 0.0297(16) 0.0449(18) -0.0054(14) 0.0030(14) -0.0080(14)
C15 0.0413(18) 0.0257(15) 0.0403(17) -0.0024(13) 0.0038(14) -0.0013(13)
C11 0.0394(18) 0.0260(16) 0.057(2) -0.0019(13) 0.0066(15) -0.0025(15)
O10 0.0418(13) 0.0270(11) 0.0755(18) -0.0004(10) 0.0185(12) 0.0026(11)
C5 0.0350(17) 0.0317(16) 0.0452(18) -0.0029(13) 0.0020(14) 0.0017(14)
C6 0.0430(19) 0.0295(16) 0.057(2) 0.0009(14) 0.0102(16) -0.0007(15)
C7 0.0456(19) 0.0302(17) 0.054(2) -0.0036(15) 0.0050(16) 0.0018(15)
C2 0.0355(17) 0.0356(17) 0.0410(18) -0.0031(14) 0.0002(13) 0.0017(14)
C3 0.0407(19) 0.0318(17) 0.061(2) 0.0032(15) 0.0078(16) -0.0012(16)
C4 0.044(2) 0.0292(16) 0.063(2) -0.0011(15) 0.0116(17) 0.0023(16)
C1 0.0415(19) 0.0403(18) 0.0433(18) -0.0015(15) 0.0022(15) 0.0019(15)
O9 0.0464(14) 0.0397(13) 0.0622(16) -0.0055(11) 0.0210(12) 0.0031(12)
C27 0.0420(19) 0.052(2) 0.048(2) -0.0043(17) 0.0133(16) 0.0029(17)
C28 0.070(3) 0.049(2) 0.060(3) -0.022(2) 0.027(2) -0.0047(19)
C29 0.093(4) 0.051(3) 0.096(4) 0.016(3) 0.038(3) 0.017(3)
C17 0.0398(17) 0.0303(16) 0.0330(16) 0.0001(13) 0.0057(13) -0.0040(13)
C22 0.0433(18) 0.0307(16) 0.0336(16) -0.0003(14) 0.0043(13) -0.0019(13)
C21 0.0429(18) 0.0351(17) 0.0357(17) 0.0060(14) -0.0005(14) -0.0031(14)
C20 0.0413(19) 0.051(2) 0.048(2) 0.0038(17) 0.0066(15) -0.0079(17)
C19 0.046(2) 0.051(2) 0.044(2) -0.0079(17) 0.0121(16) -0.0016(16)
C18 0.051(2) 0.0346(17) 0.0329(16) -0.0049(15) 0.0057(14) -0.0013(13)
C26 0.078(3) 0.0349(19) 0.055(2) -0.0079(19) 0.020(2) 0.0034(17)
N23 0.0530(19) 0.0382(16) 0.0492(18) 0.0113(14) -0.0018(15) -0.0043(14)
O25 0.093(2) 0.0366(14) 0.0546(17) 0.0082(14) 0.0110(15) 0.0061(12)
O24 0.064(2) 0.0563(18) 0.107(3) 0.0209(16) 0.0236(18) -0.0154(18)
O8 0.0484(17) 0.0448(16) 0.111(3) 0.0069(13) 0.0250(16) 0.0018(16)

loop_
_atom_type_symbol
_atom_type_description
_atom_type_scat_dispersion_real
_atom_type_scat_dispersion_imag
_atom_type_scat_source
C C 0.0181 0.0091 'International Tables Vol C Tables 4.2.6.8 and 6.1.1.4'
H H 0.0000 0.0000 'International Tables Vol C Tables 4.2.6.8 and 6.1.1.4'
Cl Cl 0.3639 0.7018 'International Tables Vol C Tables 4.2.6.8 and 6.1.1.4'
Cu Cu -1.9646 0.5888 'International Tables Vol C Tables 4.2.6.8 and 6.1.1.4'
N N 0.0311 0.0180 'International Tables Vol C Tables 4.2.6.8 and 6.1.1.4'
O O 0.0492 0.0322 'International Tables Vol C Tables 4.2.6.8 and 6.1.1.4'

loop_
_geom_angle_atom_site_label_1
_geom_angle_atom_site_label_2
_geom_angle_atom_site_label_3
_geom_angle_site_symmetry_1
_geom_angle_site_symmetry_3
_geom_angle
_geom_angle_publ_flag
Cl Cu Cl 3_676 . 180.0 ?
N14 Cu Cl 3_676 3_676 90.80(8) ?
N14 Cu Cl . 3_676 89.20(8) ?
N14 Cu Cl 3_676 . 89.20(8) ?
N14 Cu Cl . . 90.80(8) ?
N14 Cu N14 3_676 . 180.0 ?
N13 N14 Cu . . 119.5(2) ?
N13 N14 C15 . . 111.1(3) ?
C15 N14 Cu . . 129.4(2) ?
N14 N13 N12 . . 105.5(2) ?
N13 N12 C16 . . 111.2(3) ?
N13 N12 C17 . . 118.2(3) ?
C16 N12 C17 . . 130.3(3) ?
N12 C16 H16 . . 127.3 ?
N12 C16 C15 . . 105.4(3) ?
C15 C16 H16 . . 127.3 ?
N14 C15 C16 . . 106.8(3) ?
N14 C15 C11 . . 121.9(3) ?
C16 C15 C11 . . 131.2(3) ?
C15 C11 H11A . . 110.4 ?
C15 C11 H11B . . 110.4 ?
H11A C11 H11B . . 108.6 ?
O10 C11 C15 . . 106.5(3) ?
O10 C11 H11A . . 110.4 ?
O10 C11 H11B . . 110.4 ?
C5 O10 C11 . . 117.4(3) ?
O10 C5 C6 . . 114.6(3) ?
O10 C5 C4 . . 125.1(3) ?
C4 C5 C6 . . 120.3(3) ?
C5 C6 H6 . . 120.1 ?
C7 C6 C5 . . 119.8(3) ?
C7 C6 H6 . . 120.1 ?
C6 C7 H7 . . 119.6 ?
C6 C7 C2 . . 120.7(3) ?
C2 C7 H7 . . 119.6 ?
C7 C2 C1 . . 122.1(3) ?
C3 C2 C7 . . 118.8(3) ?
C3 C2 C1 . . 119.0(3) ?
C2 C3 H3 . . 119.5 ?
C4 C3 C2 . . 121.1(3) ?
C4 C3 H3 . . 119.5 ?
C5 C4 H4 . . 120.4 ?
C3 C4 C5 . . 119.3(3) ?
C3 C4 H4 . . 120.4 ?
O9 C1 C2 . . 111.1(3) ?
O8 C1 C2 . . 126.0(3) ?
O8 C1 O9 . . 122.9(3) ?
C1 O9 C27 . . 117.0(3) ?
O9 C27 H27A . . 110.5 ?
O9 C27 H27B . . 110.5 ?
O9 C27 C28 . . 106.2(3) ?
H27A C27 H27B . . 108.7 ?
C28 C27 H27A . . 110.5 ?
C28 C27 H27B . . 110.5 ?
C27 C28 H28A . . 108.8 ?
C27 C28 H28B . . 108.8 ?
C27 C28 C29 . . 113.7(4) ?
H28A C28 H28B . . 107.7 ?
C29 C28 H28A . . 108.8 ?
C29 C28 H28B . . 108.8 ?
C28 C29 H29A . . 109.5 ?
C28 C29 H29B . . 109.5 ?
C28 C29 H29C . . 109.5 ?
H29A C29 H29B . . 109.5 ?
H29A C29 H29C . . 109.5 ?
H29B C29 H29C . . 109.5 ?
C22 C17 N12 . . 116.9(3) ?
C22 C17 C18 . . 122.4(3) ?
C18 C17 N12 . . 120.6(3) ?
C17 C22 H22 . . 121.3 ?
C21 C22 C17 . . 117.3(3) ?
C21 C22 H22 . . 121.3 ?
C22 C21 N23 . . 118.0(3) ?
C20 C21 C22 . . 122.6(3) ?
C20 C21 N23 . . 119.3(3) ?
C21 C20 H20 . . 120.9 ?
C21 C20 C19 . . 118.2(3) ?
C19 C20 H20 . . 120.9 ?
C20 C19 H19 . . 118.8 ?
C20 C19 C18 . . 122.4(3) ?
C18 C19 H19 . . 118.8 ?
C17 C18 C26 . . 122.8(3) ?
C19 C18 C17 . . 117.0(3) ?
C19 C18 C26 . . 120.2(3) ?
C18 C26 H26A . . 109.5 ?
C18 C26 H26B . . 109.5 ?
C18 C26 H26C . . 109.5 ?
H26A C26 H26B . . 109.5 ?
H26A C26 H26C . . 109.5 ?
H26B C26 H26C . . 109.5 ?
O25 N23 C21 . . 118.1(3) ?
O24 N23 C21 . . 118.0(3) ?
O24 N23 O25 . . 123.9(3) ?

loop_
_geom_bond_atom_site_label_1
_geom_bond_atom_site_label_2
_geom_bond_site_symmetry_2
_geom_bond_distance
_geom_bond_publ_flag
Cu Cl . 2.2460(9) ?
Cu Cl 3_676 2.2460(9) ?
Cu N14 3_676 2.009(2) ?
Cu N14 . 2.009(2) ?
N14 N13 . 1.310(4) ?
N14 C15 . 1.350(4) ?
N13 N12 . 1.344(4) ?
N12 C16 . 1.344(4) ?
N12 C17 . 1.432(4) ?
C16 H16 . 0.9300 ?
C16 C15 . 1.365(5) ?
C15 C11 . 1.481(5) ?
C11 H11A . 0.9700 ?
C11 H11B . 0.9700 ?
C11 O10 . 1.426(4) ?
O10 C5 . 1.361(4) ?
C5 C6 . 1.390(5) ?
C5 C4 . 1.383(5) ?
C6 H6 . 0.9300 ?
C6 C7 . 1.369(5) ?
C7 H7 . 0.9300 ?
C7 C2 . 1.391(5) ?
C2 C3 . 1.384(5) ?
C2 C1 . 1.483(5) ?
C3 H3 . 0.9300 ?
C3 C4 . 1.381(5) ?
C4 H4 . 0.9300 ?
C1 O9 . 1.338(4) ?
C1 O8 . 1.199(5) ?
O9 C27 . 1.444(4) ?
C27 H27A . 0.9700 ?
C27 H27B . 0.9700 ?
C27 C28 . 1.503(5) ?
C28 H28A . 0.9700 ?
C28 H28B . 0.9700 ?
C28 C29 . 1.522(7) ?
C29 H29A . 0.9600 ?
C29 H29B . 0.9600 ?
C29 H29C . 0.9600 ?
C17 C22 . 1.390(4) ?
C17 C18 . 1.394(5) ?
C22 H22 . 0.9300 ?
C22 C21 . 1.385(5) ?
C21 C20 . 1.373(5) ?
C21 N23 . 1.475(4) ?
C20 H20 . 0.9300 ?
C20 C19 . 1.378(5) ?
C19 H19 . 0.9300 ?
C19 C18 . 1.393(5) ?
C18 C26 . 1.502(5) ?
C26 H26A . 0.9600 ?
C26 H26B . 0.9600 ?
C26 H26C . 0.9600 ?
N23 O25 . 1.221(4) ?
N23 O24 . 1.216(4) ?

loop_
_geom_hbond_atom_site_label_D
_geom_hbond_atom_site_label_H
_geom_hbond_atom_site_label_A
_geom_hbond_site_symmetry_D
_geom_hbond_site_symmetry_H
_geom_hbond_site_symmetry_A
_geom_hbond_distance_DH
_geom_hbond_distance_HA
_geom_hbond_distance_DA
_geom_hbond_angle_DHA
_geom_hbond_publ_flag
C7 H7 O9 ? ? . 0.93 2.39 2.706(4) 100 yes
C22 H22 Cl . . 4_575 0.93 2.78 3.689(3) 167 yes
C29 H29B O8 . . 2_546 0.96 2.59 3.531(6) 168 yes

loop_
_geom_torsion_atom_site_label_1
_geom_torsion_atom_site_label_2
_geom_torsion_atom_site_label_3
_geom_torsion_atom_site_label_4
_geom_torsion_site_symmetry_1
_geom_torsion_site_symmetry_2
_geom_torsion_site_symmetry_3
_geom_torsion_site_symmetry_4
_geom_torsion
_geom_torsion_publ_flag
Cu N14 N13 N12 . . . . -178.21(19) ?
Cu N14 C15 C16 . . . . 178.1(2) ?
Cu N14 C15 C11 . . . . -4.7(5) ?
N14 N13 N12 C16 . . . . -0.1(3) ?
N14 N13 N12 C17 . . . . -174.4(3) ?
N14 C15 C11 O10 . . . . -122.9(3) ?
N13 N14 C15 C16 . . . . 0.2(4) ?
N13 N14 C15 C11 . . . . 177.5(3) ?
N13 N12 C16 C15 . . . . 0.2(4) ?
N13 N12 C17 C22 . . . . 125.8(3) ?
N13 N12 C17 C18 . . . . -51.5(4) ?
N12 C16 C15 N14 . . . . -0.3(4) ?
N12 C16 C15 C11 . . . . -177.1(3) ?
N12 C17 C22 C21 . . . . -177.9(3) ?
N12 C17 C18 C19 . . . . 177.2(3) ?
N12 C17 C18 C26 . . . . -3.8(5) ?
C16 N12 C17 C22 . . . . -47.3(5) ?
C16 N12 C17 C18 . . . . 135.4(4) ?
C16 C15 C11 O10 . . . . 53.6(5) ?
C15 N14 N13 N12 . . . . -0.1(3) ?
C15 C11 O10 C5 . . . . 174.7(3) ?
C11 O10 C5 C6 . . . . 170.4(3) ?
C11 O10 C5 C4 . . . . -10.0(5) ?
O10 C5 C6 C7 . . . . 177.1(3) ?
O10 C5 C4 C3 . . . . -178.4(4) ?
C5 C6 C7 C2 . . . . 2.2(6) ?
C6 C5 C4 C3 . . . . 1.2(6) ?
C6 C7 C2 C3 . . . . -0.6(6) ?
C6 C7 C2 C1 . . . . -178.1(3) ?
C7 C2 C3 C4 . . . . -0.7(6) ?
C7 C2 C1 O9 . . . . 3.6(5) ?
C7 C2 C1 O8 . . . . -177.3(4) ?
C2 C3 C4 C5 . . . . 0.4(6) ?
C2 C1 O9 C27 . . . . 172.7(3) ?
C3 C2 C1 O9 . . . . -173.9(3) ?
C3 C2 C1 O8 . . . . 5.2(6) ?
C4 C5 C6 C7 . . . . -2.5(6) ?
C1 C2 C3 C4 . . . . 176.9(3) ?
C1 O9 C27 C28 . . . . 175.3(3) ?
O9 C27 C28 C29 . . . . 56.2(5) ?
C17 N12 C16 C15 . . . . 173.7(3) ?
C17 C22 C21 C20 . . . . 1.1(5) ?
C17 C22 C21 N23 . . . . 179.3(3) ?
C22 C17 C18 C19 . . . . 0.1(5) ?
C22 C17 C18 C26 . . . . 179.1(3) ?
C22 C21 C20 C19 . . . . -0.9(5) ?
C22 C21 N23 O25 . . . . -12.1(5) ?
C22 C21 N23 O24 . . . . 167.0(3) ?
C21 C20 C19 C18 . . . . 0.3(6) ?
C20 C21 N23 O25 . . . . 166.1(3) ?
C20 C21 N23 O24 . . . . -14.8(5) ?
C20 C19 C18 C17 . . . . 0.1(5) ?
C20 C19 C18 C26 . . . . -178.9(4) ?
C18 C17 C22 C21 . . . . -0.7(5) ?
N23 C21 C20 C19 . . . . -179.1(3) ?
O8 C1 O9 C27 . . . . -6.4(6) ?
